data_4344608
loop_
_publ_author_name
'Duan, Yan'
'Clemente-Juan, Juan M'
'Gim\'enez-Saiz, Carlos'
'Coronado, Eugenio'

_publ_section_title
;
 Cobalt Clusters with Cubane-Type Topologies Based on Trivacant
 Polyoxometalate Ligands.
;
_journal_issue 2
_journal_name_full 'Inorganic chemistry'
_journal_page_first 925
_journal_page_last 938
_journal_paper_doi 10.1021/acs.inorgchem.5b02532
_journal_volume 55
_journal_year 2016
_chemical_formula_sum 'Co7 Cs7 H58 Na2 O100 P2 W18'
_chemical_formula_weight 6418.56
_chemical_name_systematic
;
 ?
;
_space_group_IT_number 14
_symmetry_cell_setting monoclinic
_symmetry_space_group_name_Hall '-P 2ybc'
_symmetry_space_group_name_H-M 'P 1 21/c 1'
_atom_sites_solution_primary direct
_atom_sites_solution_secondary difmap
_audit_creation_method SHELXL-97
_cell_angle_alpha 90.00
_cell_angle_beta 96.416(5)
_cell_angle_gamma 90.00
_cell_formula_units_Z 2
_cell_length_a 12.4982(5)
_cell_length_b 12.6768(6)
_cell_length_c 33.332(2)
_cell_measurement_reflns_used 4406
_cell_measurement_temperature 120.00(10)
_cell_measurement_theta_max 24.6890
_cell_measurement_theta_min 3.2120
_cell_volume 5248.0(5)
_computing_cell_refinement
;
CrysAlisPro, Agilent Technologies,
Version 1.171.36.28 (release 01-02-2013 CrysAlis171 .NET)
(compiled Feb  1 2013,16:14:44)
;
_computing_data_collection
;
CrysAlisPro, Agilent Technologies,
Version 1.171.36.28 (release 01-02-2013 CrysAlis171 .NET)
(compiled Feb  1 2013,16:14:44)
;
_computing_data_reduction
;
CrysAlisPro, Agilent Technologies,
Version 1.171.36.28 (release 01-02-2013 CrysAlis171 .NET)
(compiled Feb  1 2013,16:14:44)
;
_computing_structure_refinement 'SHELXL-97 (Sheldrick, 1997)'
_computing_structure_solution 'SHELXS-97 (Sheldrick, 1997)'
_diffrn_ambient_temperature 120.00(10)
_diffrn_detector_area_resol_mean 16.0267
_diffrn_measured_fraction_theta_full 0.984
_diffrn_measured_fraction_theta_max 0.910
_diffrn_measurement_details
;
  1 omega  -62.00   50.00   0.7000   10.0000
omega____ theta____ kappa____ phi______ frames
    -      -25.1683   77.0000 -120.0000 160

  2 omega   35.00   87.50   0.7000   10.0000
omega____ theta____ kappa____ phi______ frames
    -       25.7933  178.0000   60.0000 75

  3 omega  -47.00  -21.80   0.7000   10.0000
omega____ theta____ kappa____ phi______ frames
    -       25.7933  -57.0000   30.0000 36

  4 omega  -20.00   74.50   0.7000   10.0000
omega____ theta____ kappa____ phi______ frames
    -       25.7933  -99.0000 -120.0000 135

  5 omega   42.70  112.00   0.7000   10.0000
omega____ theta____ kappa____ phi______ frames
    -       25.7933  178.0000  120.0000 99

  6 omega  -98.00    3.50   0.7000   10.0000
omega____ theta____ kappa____ phi______ frames
    -      -25.1683  -57.0000  120.0000 145

  7 omega -102.00  -25.70   0.7000   10.0000
omega____ theta____ kappa____ phi______ frames
    -      -25.1683  -38.0000  -60.0000 109

  8 omega  -45.00   12.40   0.7000   10.0000
omega____ theta____ kappa____ phi______ frames
    -      -25.1683  -81.0000  -52.0000 82

;
_diffrn_measurement_device_type 'SuperNova, Single source at offset, Sapphire3'
_diffrn_measurement_method '\w scans'
_diffrn_orient_matrix_UB_11 -0.0251869000
_diffrn_orient_matrix_UB_12 0.0479380000
_diffrn_orient_matrix_UB_13 -0.0067066000
_diffrn_orient_matrix_UB_21 0.0387348000
_diffrn_orient_matrix_UB_22 0.0069433000
_diffrn_orient_matrix_UB_23 -0.0138010000
_diffrn_orient_matrix_UB_31 -0.0336312000
_diffrn_orient_matrix_UB_32 -0.0279728000
_diffrn_orient_matrix_UB_33 -0.0149248000
_diffrn_radiation_monochromator mirror
_diffrn_radiation_source 'SuperNova (Mo) X-ray Source'
_diffrn_radiation_type 'Mo K\a'
_diffrn_radiation_wavelength 0.71073
_diffrn_reflns_av_R_equivalents 0.1036
_diffrn_reflns_av_sigmaI/netI 0.1009
_diffrn_reflns_limit_h_max 17
_diffrn_reflns_limit_h_min -17
_diffrn_reflns_limit_k_max 17
_diffrn_reflns_limit_k_min -17
_diffrn_reflns_limit_l_max 45
_diffrn_reflns_limit_l_min -45
_diffrn_reflns_number 54167
_diffrn_reflns_theta_full 25.25
_diffrn_reflns_theta_max 29.54
_diffrn_reflns_theta_min 3.11
_exptl_absorpt_coefficient_mu 23.249
_exptl_absorpt_correction_T_max 1.00000
_exptl_absorpt_correction_T_min 0.22077
_exptl_absorpt_correction_type multi-scan
_exptl_absorpt_process_details
;
CrysAlisPro, Agilent Technologies,
Version 1.171.36.28 (release 01-02-2013 CrysAlis171 .NET)
(compiled Feb  1 2013,16:14:44)
Empirical absorption correction using spherical harmonics,
 implemented in SCALE3 ABSPACK scaling algorithm.
;
_exptl_crystal_colour brown
_exptl_crystal_density_diffrn 4.062
_exptl_crystal_density_method 'not measured'
_exptl_crystal_description plate
_exptl_crystal_F_000 5632
_exptl_crystal_size_max 0.1010
_exptl_crystal_size_mid 0.0716
_exptl_crystal_size_min 0.0164
_platon_squeeze_details
;
Thermogravimetric analysis of the bulk sample indicated that the crystals 
contain 20 additional water molecules per unit cell (10 per formula). 
These water molecules were added in the formula of the compound and their 
diffuse contribution treated with the program SQUEEZE/PLATON.
;
_refine_diff_density_max 5.035
_refine_diff_density_min -2.688
_refine_diff_density_rms 0.775
_refine_ls_extinction_method none
_refine_ls_goodness_of_fit_ref 1.299
_refine_ls_hydrogen_treatment noref
_refine_ls_matrix_type full
_refine_ls_number_parameters 568
_refine_ls_number_reflns 13370
_refine_ls_number_restraints 93
_refine_ls_restrained_S_all 1.295
_refine_ls_R_factor_all 0.1883
_refine_ls_R_factor_gt 0.1495
_refine_ls_shift/su_max 0.001
_refine_ls_shift/su_mean 0.000
_refine_ls_structure_factor_coef Fsqd
_refine_ls_weighting_details 'calc w=1/[\s^2^(Fo^2^)+(0.2000P)^2^+0.0000P] where P=(Fo^2^+2Fc^2^)/3'
_refine_ls_weighting_scheme calc
_refine_ls_wR_factor_gt 0.3933
_refine_ls_wR_factor_ref 0.4226
_reflns_number_gt 7955
_reflns_number_total 13370
_reflns_threshold_expression >2sigma(I)
_cod_data_source_file ic5b02532_si_001.cif
_cod_data_source_block Cs7Na2-2
_cod_database_code 4344608

loop_
_symmetry_equiv_pos_as_xyz
'x, y, z'
'-x, y+1/2, -z+1/2'
'-x, -y, -z'
'x, -y-1/2, z-1/2'

loop_
_atom_site_label
_atom_site_type_symbol
_atom_site_fract_x
_atom_site_fract_y
_atom_site_fract_z
_atom_site_U_iso_or_equiv
_atom_site_adp_type
_atom_site_occupancy
_atom_site_symmetry_multiplicity
_atom_site_calc_flag
_atom_site_refinement_flags
_atom_site_disorder_assembly
_atom_site_disorder_group
P1 P 0.7153(5) 0.1832(6) 0.1209(3) 0.0312(15) Uani 1 1 d U . .
W1 W 0.94502(12) 0.21173(14) 0.06733(6) 0.0560(4) Uani 1 1 d U . .
W2 W 0.92117(12) -0.00867(13) 0.12484(6) 0.0552(4) Uani 1 1 d . . .
W3 W 0.69001(12) -0.04128(13) 0.18235(6) 0.0538(4) Uani 1 1 d U . .
W4 W 0.49700(12) 0.15387(13) 0.17998(6) 0.0522(4) Uani 1 1 d U . .
W5 W 0.52234(13) 0.38950(13) 0.11835(6) 0.0554(4) Uani 1 1 d U . .
W6 W 0.73918(14) 0.41866(13) 0.06466(6) 0.0556(4) Uani 1 1 d U . .
W7 W 0.98413(13) 0.23004(14) 0.17241(6) 0.0567(4) Uani 1 1 d . . .
W8 W 0.75087(12) 0.19752(13) 0.23122(5) 0.0533(4) Uani 1 1 d . . .
W9 W 0.77461(14) 0.43854(14) 0.16908(6) 0.0576(5) Uani 1 1 d U . .
Co1 Co 0.5000 0.0000 0.0000 0.0539(17) Uani 1 2 d S . .
Co2 Co 0.6759(4) 0.1652(5) 0.01985(18) 0.0546(13) Uani 1 1 d U . .
Co3 Co 0.6550(4) -0.0463(4) 0.07350(18) 0.0522(12) Uani 1 1 d . . .
Co4 Co 0.4701(4) 0.1377(4) 0.07162(18) 0.0507(12) Uani 1 1 d . . .
O4 O 0.654(2) 0.005(2) 0.0133(9) 0.056(7) Uani 1 1 d . . .
O5 O 0.4903(19) -0.018(2) 0.0566(8) 0.048(5) Uani 1 1 d U . .
O6 O 0.514(2) 0.147(3) 0.0134(8) 0.061(8) Uani 1 1 d . . .
O7 O 0.672(2) 0.175(3) -0.0436(9) 0.065(8) Uani 1 1 d U . .
O8 O 0.657(2) -0.204(2) 0.0533(12) 0.081(12) Uani 1 1 d . . .
O9 O 0.300(2) 0.135(3) 0.0531(17) 0.114(17) Uani 1 1 d U . .
O10 O 0.6543(16) 0.129(2) 0.0850(8) 0.046(6) Uani 1 1 d . . .
O11 O 0.831(2) 0.162(3) 0.0340(9) 0.062(7) Uani 1 1 d U . .
O12 O 0.822(2) -0.054(2) 0.0881(8) 0.052(6) Uani 1 1 d . . .
O13 O 0.6311(17) -0.076(2) 0.1331(8) 0.058(7) Uani 1 1 d . . .
O14 O 0.446(2) 0.111(2) 0.1291(8) 0.056(7) Uani 1 1 d . . .
O15 O 0.478(2) 0.290(2) 0.0852(11) 0.063(8) Uani 1 1 d . . .
O16 O 0.690(2) 0.317(3) 0.0323(9) 0.067(9) Uani 1 1 d . . .
O17 O 0.8419(16) 0.158(2) 0.1210(8) 0.044(5) Uani 1 1 d . . .
O18 O 0.6799(19) 0.1350(19) 0.1596(8) 0.046(4) Uani 1 1 d U . .
O19 O 0.6975(18) 0.304(2) 0.1194(9) 0.056(7) Uani 1 1 d . . .
O20 O 1.0418(18) 0.238(2) 0.0345(9) 0.056(7) Uani 1 1 d . . .
O21 O 0.9839(19) 0.071(2) 0.0880(10) 0.063(8) Uani 1 1 d . . .
O22 O 1.0117(18) -0.109(2) 0.1295(10) 0.068(9) Uani 1 1 d U . .
O23 O 0.837(2) -0.029(2) 0.1713(11) 0.067(8) Uani 1 1 d . . .
O24 O 0.695(3) -0.157(3) 0.2115(13) 0.088(12) Uani 1 1 d . . .
O25 O 0.560(3) 0.014(2) 0.1978(9) 0.065(8) Uani 1 1 d U . .
O26 O 0.384(3) 0.152(3) 0.2023(10) 0.080(11) Uani 1 1 d . . .
O27 O 0.5031(17) 0.2969(15) 0.1605(7) 0.039(5) Uani 1 1 d . . .
O28 O 0.416(2) 0.475(2) 0.1192(10) 0.063(8) Uani 1 1 d . . .
O29 O 0.598(2) 0.467(2) 0.0802(8) 0.059(5) Uani 1 1 d U . .
O30 O 0.771(3) 0.521(2) 0.0297(11) 0.071(9) Uani 1 1 d . . .
O31 O 0.8741(17) 0.346(2) 0.0695(7) 0.049(6) Uani 1 1 d . . .
O32 O 1.026(2) 0.264(2) 0.1226(9) 0.059(7) Uani 1 1 d U . .
O33 O 1.002(2) 0.095(3) 0.1651(10) 0.067(8) Uani 1 1 d U . .
O34 O 0.751(2) 0.048(2) 0.2279(8) 0.055(7) Uani 1 1 d . . .
O35 O 0.6006(18) 0.205(2) 0.2232(10) 0.058(7) Uani 1 1 d . . .
O36 O 0.621(3) 0.463(2) 0.1592(10) 0.064(8) Uani 1 1 d . . .
O37 O 0.794(2) 0.489(2) 0.1172(10) 0.062(6) Uani 1 1 d U . .
O38 O 0.907(2) 0.355(3) 0.1653(13) 0.083(11) Uani 1 1 d U . .
O39 O 0.8859(19) 0.1896(15) 0.2105(8) 0.043(5) Uani 1 1 d . . .
O40 O 0.7381(19) 0.3345(17) 0.2091(8) 0.049(6) Uani 1 1 d . . .
O41 O 1.101(3) 0.262(2) 0.2036(10) 0.076(10) Uani 1 1 d U . .
O42 O 0.782(3) 0.232(3) 0.2830(10) 0.088(13) Uani 1 1 d U . .
O43 O 0.813(2) 0.550(3) 0.1965(9) 0.074(10) Uani 1 1 d . . .
Cs1 Cs 0.9450(2) 0.7450(2) 0.20521(10) 0.0644(7) Uani 1 1 d . . .
Cs2 Cs 0.2061(2) 0.9858(2) 0.20966(10) 0.0672(7) Uani 1 1 d . . .
Cs3 Cs 0.2954(2) 0.4011(3) 0.19749(11) 0.0703(8) Uani 1 1 d . . .
Cs4 Cs 0.5392(3) 0.6548(3) 0.19876(14) 0.0531(9) Uani 0.50 1 d P . 1
Na2 Na 0.5392(3) 0.6548(3) 0.19876(14) 0.0531(9) Uani 0.50 1 d P . 2
Na1 Na 0.0000 0.5000 0.0000 0.070(7) Uani 1 2 d S . .
O1W O 0.983(3) 0.956(3) 0.2437(11) 0.074(8) Uani 1 1 d U . .
O2W O 1.051(6) 0.535(4) 0.178(2) 0.17(3) Uani 1 1 d . . .
O3W O 0.189(5) 0.390(5) 0.101(2) 0.071(16) Uiso 0.50 1 d P A 1
O4W O 0.227(4) 1.087(4) 0.1133(16) 0.046(10) Uiso 0.50 1 d P B 1
O5W O 0.204(4) 0.245(4) 0.1232(15) 0.045(10) Uiso 0.50 1 d P C 2
O6W O 0.253(7) 0.374(7) 0.047(3) 0.09(2) Uiso 0.50 1 d P D 2
O7W O 0.824(5) 0.710(5) 0.123(2) 0.065(15) Uiso 0.50 1 d P . .
O8W O 0.565(5) 0.681(5) 0.1066(18) 0.059(13) Uiso 0.50 1 d P . .

loop_
_atom_site_aniso_label
_atom_site_aniso_U_11
_atom_site_aniso_U_22
_atom_site_aniso_U_33
_atom_site_aniso_U_23
_atom_site_aniso_U_13
_atom_site_aniso_U_12
P1 0.020(3) 0.030(3) 0.044(4) 0.008(3) 0.009(3) 0.002(2)
W1 0.0482(8) 0.0622(9) 0.0585(11) 0.0006(7) 0.0094(7) -0.0079(7)
W2 0.0460(7) 0.0556(8) 0.0645(11) -0.0025(7) 0.0086(7) 0.0031(6)
W3 0.0490(7) 0.0511(8) 0.0617(11) 0.0054(7) 0.0083(7) 0.0002(6)
W4 0.0468(7) 0.0502(8) 0.0608(11) -0.0010(7) 0.0112(6) -0.0024(6)
W5 0.0518(8) 0.0491(8) 0.0648(11) -0.0012(7) 0.0047(7) 0.0001(6)
W6 0.0591(8) 0.0503(8) 0.0575(11) 0.0018(7) 0.0073(7) -0.0084(7)
W7 0.0467(7) 0.0614(9) 0.0615(11) -0.0028(8) 0.0040(7) -0.0055(7)
W8 0.0499(8) 0.0535(8) 0.0568(10) 0.0001(7) 0.0073(6) -0.0019(6)
W9 0.0560(8) 0.0526(8) 0.0639(11) -0.0060(7) 0.0057(7) -0.0077(7)
Co1 0.053(4) 0.055(4) 0.056(5) -0.014(3) 0.011(3) -0.008(3)
Co2 0.050(2) 0.061(3) 0.051(3) -0.012(2) 0.000(2) -0.002(2)
Co3 0.041(2) 0.047(2) 0.068(4) -0.002(2) 0.004(2) 0.0027(19)
Co4 0.039(2) 0.055(3) 0.059(3) -0.009(2) 0.008(2) -0.002(2)
O4 0.055(14) 0.065(16) 0.055(17) 0.012(13) 0.030(12) -0.013(13)
O5 0.047(6) 0.048(6) 0.048(6) 0.000(2) 0.006(2) 0.001(2)
O6 0.065(15) 0.077(18) 0.042(16) 0.027(13) 0.004(12) -0.021(14)
O7 0.068(16) 0.09(2) 0.046(16) -0.016(15) 0.027(13) -0.028(15)
O8 0.063(16) 0.061(17) 0.11(3) 0.040(17) -0.047(18) -0.010(14)
O9 0.031(13) 0.10(3) 0.21(5) -0.04(3) 0.004(19) -0.027(16)
O10 0.026(9) 0.054(13) 0.059(16) -0.023(12) 0.010(9) -0.003(9)
O11 0.051(9) 0.08(2) 0.056(17) -0.015(14) 0.016(10) -0.002(12)
O12 0.055(13) 0.046(12) 0.051(16) 0.006(11) -0.014(12) -0.005(11)
O13 0.028(10) 0.085(19) 0.056(17) 0.001(14) -0.007(10) -0.030(11)
O14 0.065(15) 0.068(16) 0.030(13) -0.007(11) -0.014(11) -0.033(13)
O15 0.041(12) 0.048(14) 0.10(2) -0.015(14) -0.012(13) -0.009(11)
O16 0.055(14) 0.081(19) 0.057(18) 0.035(15) -0.024(13) -0.031(14)
O17 0.026(9) 0.057(13) 0.051(15) -0.005(11) 0.008(9) -0.006(9)
O18 0.046(5) 0.046(5) 0.047(6) 0.008(4) 0.005(4) -0.002(4)
O19 0.035(11) 0.075(17) 0.061(18) -0.035(14) 0.022(11) -0.011(11)
O20 0.036(11) 0.078(18) 0.059(17) 0.009(14) 0.026(11) 0.012(12)
O21 0.034(11) 0.057(15) 0.10(2) 0.012(15) -0.011(13) -0.005(11)
O22 0.027(10) 0.072(18) 0.10(2) 0.001(16) -0.024(12) 0.004(11)
O23 0.049(14) 0.061(16) 0.10(2) -0.025(16) 0.031(14) 0.018(12)
O24 0.065(19) 0.09(3) 0.10(3) -0.01(2) -0.019(19) -0.011(18)
O25 0.083(18) 0.053(14) 0.065(18) -0.002(13) 0.041(15) -0.041(14)
O26 0.08(2) 0.11(3) 0.055(19) 0.001(18) 0.033(16) 0.05(2)
O27 0.047(11) 0.029(9) 0.036(12) 0.017(8) -0.011(9) -0.023(9)
O28 0.059(15) 0.039(12) 0.09(2) -0.027(13) 0.014(14) -0.010(11)
O29 0.077(13) 0.057(14) 0.043(15) -0.015(10) 0.011(11) 0.009(11)
O30 0.067(17) 0.059(16) 0.08(2) -0.003(15) -0.022(16) -0.009(14)
O31 0.035(10) 0.082(18) 0.033(13) 0.001(12) 0.011(9) -0.018(11)
O32 0.059(8) 0.059(8) 0.060(8) -0.001(5) 0.007(5) 0.000(5)
O33 0.066(9) 0.069(9) 0.066(9) 0.001(5) 0.009(5) -0.001(5)
O34 0.056(14) 0.056(14) 0.051(16) -0.002(12) -0.004(12) 0.023(12)
O35 0.029(10) 0.068(17) 0.08(2) 0.005(15) 0.013(11) 0.002(11)
O36 0.070(17) 0.054(15) 0.07(2) -0.016(14) 0.012(15) -0.017(14)
O37 0.040(12) 0.073(17) 0.067(9) 0.007(10) -0.024(11) -0.008(12)
O38 0.046(14) 0.08(2) 0.12(3) -0.04(2) 0.019(16) 0.011(14)
O39 0.055(12) 0.018(8) 0.060(16) 0.016(9) 0.028(11) 0.011(8)
O40 0.050(12) 0.033(10) 0.057(16) 0.006(10) -0.019(11) -0.014(9)
O41 0.10(2) 0.048(14) 0.07(2) -0.032(14) -0.033(17) 0.023(15)
O42 0.11(2) 0.065(17) 0.07(2) 0.009(15) -0.059(19) -0.048(17)
O43 0.060(16) 0.11(3) 0.050(18) -0.013(17) 0.004(13) 0.049(17)
Cs1 0.0568(13) 0.0617(14) 0.074(2) 0.0055(13) 0.0028(12) -0.0002(11)
Cs2 0.0537(12) 0.0722(17) 0.075(2) 0.0108(14) 0.0060(12) -0.0021(12)
Cs3 0.0614(14) 0.0696(16) 0.080(2) -0.0066(14) 0.0082(13) -0.0023(13)
Cs4 0.063(2) 0.0467(18) 0.052(2) -0.0047(17) 0.0170(18) -0.0030(17)
Na2 0.063(2) 0.0467(18) 0.052(2) -0.0047(17) 0.0170(18) -0.0030(17)
Na1 0.036(9) 0.093(18) 0.087(19) 0.018(14) 0.034(10) 0.018(11)
O1W 0.073(9) 0.073(9) 0.073(9) -0.001(5) 0.006(5) 0.000(5)
O2W 0.22(7) 0.08(3) 0.19(6) -0.06(3) -0.01(5) -0.08(4)

loop_
_atom_type_symbol
_atom_type_description
_atom_type_scat_dispersion_real
_atom_type_scat_dispersion_imag
_atom_type_scat_source
H H 0.0000 0.0000 'International Tables Vol C Tables 4.2.6.8 and 6.1.1.4'
O O 0.0106 0.0060 'International Tables Vol C Tables 4.2.6.8 and 6.1.1.4'
P P 0.1023 0.0942 'International Tables Vol C Tables 4.2.6.8 and 6.1.1.4'
Na Na 0.0362 0.0249 'International Tables Vol C Tables 4.2.6.8 and 6.1.1.4'
Co Co 0.3494 0.9721 'International Tables Vol C Tables 4.2.6.8 and 6.1.1.4'
Cs Cs -0.3680 2.1192 'International Tables Vol C Tables 4.2.6.8 and 6.1.1.4'
W W -0.8490 6.8722 'International Tables Vol C Tables 4.2.6.8 and 6.1.1.4'

loop_
_geom_angle_atom_site_label_1
_geom_angle_atom_site_label_2
_geom_angle_atom_site_label_3
_geom_angle
_geom_angle_site_symmetry_1
_geom_angle_site_symmetry_3
O10 P1 O18 108.5(14) . .
O10 P1 O19 111.5(15) . .
O18 P1 O19 111.6(15) . .
O10 P1 O17 108.5(13) . .
O18 P1 O17 107.1(13) . .
O19 P1 O17 109.5(13) . .
O20 W1 O11 103.3(14) . .
O20 W1 O31 102.2(12) . .
O11 W1 O31 89.9(12) . .
O20 W1 O21 103.3(13) . .
O11 W1 O21 92.6(13) . .
O31 W1 O21 153.1(13) . .
O20 W1 O32 100.8(13) . .
O11 W1 O32 155.7(13) . .
O31 W1 O32 82.3(10) . .
O21 W1 O32 84.5(12) . .
O20 W1 O17 168.1(10) . .
O11 W1 O17 84.8(11) . .
O31 W1 O17 86.3(9) . .
O21 W1 O17 67.3(12) . .
O32 W1 O17 71.9(10) . .
O22 W2 O12 103.4(13) . .
O22 W2 O21 98.2(15) . .
O12 W2 O21 92.0(13) . .
O22 W2 O23 103.8(15) . .
O12 W2 O23 96.3(14) . .
O21 W2 O23 153.9(13) . .
O22 W2 O33 98.2(13) . .
O12 W2 O33 158.3(12) . .
O21 W2 O33 82.5(14) . .
O23 W2 O33 80.7(13) . .
O22 W2 O17 163.4(10) . .
O12 W2 O17 89.8(10) . .
O21 W2 O17 70.9(11) . .
O23 W2 O17 84.4(10) . .
O33 W2 O17 68.5(10) . .
O22 W2 Cs1 51.2(12) . 1_545
O12 W2 Cs1 101.6(9) . 1_545
O21 W2 Cs1 148.5(8) . 1_545
O23 W2 Cs1 52.9(8) . 1_545
O33 W2 Cs1 93.7(9) . 1_545
O17 W2 Cs1 136.5(6) . 1_545
O22 W2 Cs2 55.3(9) . 1_645
O12 W2 Cs2 158.5(9) . 1_645
O21 W2 Cs2 93.7(7) . 1_645
O23 W2 Cs2 87.5(9) . 1_645
O33 W2 Cs2 43.2(9) . 1_645
O17 W2 Cs2 111.6(5) . 1_645
Cs1 W2 Cs2 64.10(6) 1_545 1_645
O24 W3 O13 106.9(15) . .
O24 W3 O25 98.0(16) . .
O13 W3 O25 93.7(13) . .
O24 W3 O23 101.3(16) . .
O13 W3 O23 98.6(13) . .
O25 W3 O23 152.9(11) . .
O24 W3 O34 93.8(14) . .
O13 W3 O34 159.2(13) . .
O25 W3 O34 81.3(12) . .
O23 W3 O34 78.6(13) . .
O24 W3 O18 165.1(15) . .
O13 W3 O18 86.3(12) . .
O25 W3 O18 73.7(10) . .
O23 W3 O18 83.1(11) . .
O34 W3 O18 72.9(10) . .
O24 W3 Cs3 46.2(13) . 2_645
O13 W3 Cs3 146.7(8) . 2_645
O25 W3 Cs3 75.1(10) . 2_645
O23 W3 Cs3 105.4(11) . 2_645
O34 W3 Cs3 51.3(9) . 2_645
O18 W3 Cs3 118.9(7) . 2_645
O24 W3 Cs1 51.6(13) . 1_545
O13 W3 Cs1 103.7(10) . 1_545
O25 W3 Cs1 148.1(9) . 1_545
O23 W3 Cs1 50.3(10) . 1_545
O34 W3 Cs1 90.5(7) . 1_545
O18 W3 Cs1 133.2(6) . 1_545
Cs3 W3 Cs1 75.79(7) 2_645 1_545
O24 W3 Cs4 35.0(10) . 1_545
O13 W3 Cs4 75.9(9) . 1_545
O25 W3 Cs4 84.1(7) . 1_545
O23 W3 Cs4 122.2(9) . 1_545
O34 W3 Cs4 123.2(9) . 1_545
O18 W3 Cs4 150.6(6) . 1_545
Cs3 W3 Cs4 71.85(8) 2_645 1_545
Cs1 W3 Cs4 74.68(7) 1_545 1_545
O26 W4 O14 100.8(16) . .
O26 W4 O27 103.1(15) . .
O14 W4 O27 89.4(11) . .
O26 W4 O35 101.6(15) . .
O14 W4 O35 157.6(12) . .
O27 W4 O35 83.6(10) . .
O26 W4 O25 100.5(15) . .
O14 W4 O25 95.7(13) . .
O27 W4 O25 154.4(10) . .
O35 W4 O25 82.3(12) . .
O26 W4 O18 167.9(13) . .
O14 W4 O18 87.3(11) . .
O27 W4 O18 85.7(9) . .
O35 W4 O18 71.0(10) . .
O25 W4 O18 69.5(9) . .
O26 W4 Cs3 51.8(13) . .
O14 W4 Cs3 101.7(10) . .
O27 W4 Cs3 51.6(8) . .
O35 W4 Cs3 90.6(8) . .
O25 W4 Cs3 149.4(8) . .
O18 W4 Cs3 135.7(6) . .
O26 W4 Cs4 51.0(12) . 2_645
O14 W4 Cs4 147.9(9) . 2_645
O27 W4 Cs4 109.9(7) . 2_645
O35 W4 Cs4 53.6(8) . 2_645
O25 W4 Cs4 78.1(9) . 2_645
O18 W4 Cs4 118.5(6) . 2_645
Cs3 W4 Cs4 73.84(8) . 2_645
O26 W4 Cs2 30.3(15) . 1_545
O14 W4 Cs2 81.6(9) . 1_545
O27 W4 Cs2 126.3(7) . 1_545
O35 W4 Cs2 119.5(9) . 1_545
O25 W4 Cs2 79.2(7) . 1_545
O18 W4 Cs2 145.6(6) . 1_545
Cs3 W4 Cs2 78.64(7) . 1_545
Cs4 W4 Cs2 66.31(8) 2_645 1_545
O28 W5 O15 106.1(12) . .
O28 W5 O27 102.6(14) . .
O15 W5 O27 87.9(14) . .
O28 W5 O29 97.2(14) . .
O15 W5 O29 95.5(14) . .
O27 W5 O29 158.1(11) . .
O28 W5 O36 96.8(13) . .
O15 W5 O36 156.9(13) . .
O27 W5 O36 84.4(11) . .
O29 W5 O36 84.2(13) . .
O28 W5 O19 167.2(10) . .
O15 W5 O19 84.6(11) . .
O27 W5 O19 84.4(11) . .
O29 W5 O19 74.5(11) . .
O36 W5 O19 73.0(11) . .
O28 W5 Cs3 51.1(12) . .
O15 W5 Cs3 104.2(11) . .
O27 W5 Cs3 51.7(8) . .
O29 W5 Cs3 146.1(8) . .
O36 W5 Cs3 87.9(10) . .
O19 W5 Cs3 133.9(7) . .
O28 W5 Cs4 58.8(9) . .
O15 W5 Cs4 164.3(9) . .
O27 W5 Cs4 91.4(7) . .
O29 W5 Cs4 91.1(8) . .
O36 W5 Cs4 38.1(9) . .
O19 W5 Cs4 110.9(6) . .
Cs3 W5 Cs4 63.75(8) . .
O16 W6 O30 102.5(13) . .
O16 W6 O31 86.8(13) . .
O30 W6 O31 98.4(13) . .
O16 W6 O29 97.2(13) . .
O30 W6 O29 102.1(14) . .
O31 W6 O29 157.7(11) . .
O16 W6 O37 157.6(12) . .
O30 W6 O37 99.5(13) . .
O31 W6 O37 85.7(11) . .
O29 W6 O37 82.3(11) . .
O16 W6 O19 86.2(11) . .
O30 W6 O19 170.8(12) . .
O31 W6 O19 84.8(10) . .
O29 W6 O19 73.6(11) . .
O37 W6 O19 72.1(11) . .
O41 W7 O33 101.5(13) . .
O41 W7 O38 105.7(13) . .
O33 W7 O38 152.8(14) . .
O41 W7 O32 100.1(17) . .
O33 W7 O32 93.0(15) . .
O38 W7 O32 83.2(16) . .
O41 W7 O39 102.8(17) . .
O33 W7 O39 86.1(13) . .
O38 W7 O39 87.1(14) . .
O32 W7 O39 156.8(12) . .
O41 W7 O17 167.9(12) . .
O33 W7 O17 68.8(12) . .
O38 W7 O17 84.4(12) . .
O32 W7 O17 74.0(10) . .
O39 W7 O17 84.1(10) . .
O41 W7 Cs1 47.1(14) . 2_745
O33 W7 Cs1 99.7(11) . 2_745
O38 W7 Cs1 98.1(13) . 2_745
O32 W7 Cs1 146.5(9) . 2_745
O39 W7 Cs1 55.8(8) . 2_745
O17 W7 Cs1 139.5(6) . 2_745
O41 W7 Cs2 61.2(9) . 1_645
O33 W7 Cs2 40.3(10) . 1_645
O38 W7 Cs2 166.7(11) . 1_645
O32 W7 Cs2 101.0(9) . 1_645
O39 W7 Cs2 93.2(6) . 1_645
O17 W7 Cs2 108.9(6) . 1_645
Cs1 W7 Cs2 71.34(7) 2_745 1_645
O41 W7 Cs3 28.1(14) . 1_655
O33 W7 Cs3 112.4(10) . 1_655
O38 W7 Cs3 92.5(10) . 1_655
O32 W7 Cs3 73.9(9) . 1_655
O39 W7 Cs3 127.8(8) . 1_655
O17 W7 Cs3 147.8(6) . 1_655
Cs1 W7 Cs3 72.66(7) 2_745 1_655
Cs2 W7 Cs3 76.81(6) 1_645 1_655
O42 W8 O35 103.4(17) . .
O42 W8 O40 98.9(13) . .
O35 W8 O40 81.9(12) . .
O42 W8 O39 105.2(16) . .
O35 W8 O39 150.6(13) . .
O40 W8 O39 86.9(10) . .
O42 W8 O34 107.4(13) . .
O35 W8 O34 92.9(12) . .
O40 W8 O34 153.7(12) . .
O39 W8 O34 85.2(11) . .
O42 W8 Cs2 47.4(10) . 2_645
O35 W8 Cs2 95.7(9) . 2_645
O40 W8 Cs2 51.5(8) . 2_645
O39 W8 Cs2 98.4(7) . 2_645
O34 W8 Cs2 154.7(8) . 2_645
O42 W8 Cs1 52.3(14) . 2_745
O35 W8 Cs1 155.1(10) . 2_745
O40 W8 Cs1 95.6(6) . 2_745
O39 W8 Cs1 52.9(8) . 2_745
O34 W8 Cs1 99.5(7) . 2_745
Cs2 W8 Cs1 64.61(6) 2_645 2_745
O42 W8 Cs3 73.7(10) . 2_645
O35 W8 Cs3 86.0(9) . 2_645
O40 W8 Cs3 164.0(9) . 2_645
O39 W8 Cs3 108.6(6) . 2_645
O34 W8 Cs3 37.1(9) . 2_645
Cs2 W8 Cs3 119.95(8) 2_645 2_645
Cs1 W8 Cs3 90.91(6) 2_745 2_645
O43 W9 O37 98.8(15) . .
O43 W9 O36 99.6(12) . .
O37 W9 O36 91.1(13) . .
O43 W9 O40 105.2(14) . .
O37 W9 O40 156.0(11) . .
O36 W9 O40 85.6(12) . .
O43 W9 O38 107.0(13) . .
O37 W9 O38 85.8(16) . .
O36 W9 O38 153.4(13) . .
O40 W9 O38 86.6(15) . .
O43 W9 O19 167.7(12) . .
O37 W9 O19 72.6(11) . .
O36 W9 O19 72.3(10) . .
O40 W9 O19 83.7(10) . .
O38 W9 O19 81.6(11) . .
O43 W9 Cs2 50.9(12) . 2_645
O37 W9 Cs2 149.6(9) . 2_645
O36 W9 Cs2 95.3(10) . 2_645
O40 W9 Cs2 54.3(7) . 2_645
O38 W9 Cs2 100.7(12) . 2_645
O19 W9 Cs2 137.5(7) . 2_645
O43 W9 Cs4 60.1(9) . .
O37 W9 Cs4 99.3(9) . .
O36 W9 Cs4 39.7(8) . .
O40 W9 Cs4 93.2(8) . .
O38 W9 Cs4 166.6(10) . .
O19 W9 Cs4 111.8(6) . .
Cs2 W9 Cs4 68.70(8) 2_645 .
O5 Co1 O5 180(2) . 3_655
O5 Co1 O4 87.1(11) . .
O5 Co1 O4 92.9(11) 3_655 .
O5 Co1 O4 92.9(11) . 3_655
O5 Co1 O4 87.1(11) 3_655 3_655
O4 Co1 O4 180.0(17) . 3_655
O5 Co1 O6 84.4(11) . .
O5 Co1 O6 95.6(11) 3_655 .
O4 Co1 O6 81.7(13) . .
O4 Co1 O6 98.3(13) 3_655 .
O5 Co1 O6 95.6(11) . 3_655
O5 Co1 O6 84.4(11) 3_655 3_655
O4 Co1 O6 98.3(13) . 3_655
O4 Co1 O6 81.7(13) 3_655 3_655
O6 Co1 O6 180.0(16) . 3_655
O11 Co2 O16 84.7(13) . .
O11 Co2 O6 169.1(13) . .
O16 Co2 O6 101.2(13) . .
O11 Co2 O4 96.8(13) . .
O16 Co2 O4 173.3(13) . .
O6 Co2 O4 76.3(12) . .
O11 Co2 O7 98.9(13) . .
O16 Co2 O7 98.4(13) . .
O6 Co2 O7 89.4(11) . .
O4 Co2 O7 87.8(12) . .
O11 Co2 O10 89.2(11) . .
O16 Co2 O10 90.8(11) . .
O6 Co2 O10 81.6(9) . .
O4 Co2 O10 82.7(10) . .
O7 Co2 O10 168.3(10) . .
O13 Co3 O5 92.7(10) . .
O13 Co3 O12 90.9(10) . .
O5 Co3 O12 172.6(10) . .
O13 Co3 O4 168.8(12) . .
O5 Co3 O4 78.1(11) . .
O12 Co3 O4 97.6(11) . .
O13 Co3 O8 98.2(14) . .
O5 Co3 O8 97.0(10) . .
O12 Co3 O8 89.0(11) . .
O4 Co3 O8 89.2(13) . .
O13 Co3 O10 90.7(11) . .
O5 Co3 O10 81.8(9) . .
O12 Co3 O10 91.7(9) . .
O4 Co3 O10 81.9(11) . .
O8 Co3 O10 171.1(13) . .
O15 Co4 O14 87.4(14) . .
O15 Co4 O5 169.8(11) . .
O14 Co4 O5 96.2(12) . .
O15 Co4 O6 98.2(14) . .
O14 Co4 O6 171.1(13) . .
O5 Co4 O6 77.2(12) . .
O15 Co4 O9 96.1(13) . .
O14 Co4 O9 91.3(17) . .
O5 Co4 O9 93.3(13) . .
O6 Co4 O9 95.0(17) . .
O15 Co4 O10 88.7(10) . .
O14 Co4 O10 93.5(11) . .
O5 Co4 O10 81.6(9) . .
O6 Co4 O10 79.8(10) . .
O9 Co4 O10 173.4(15) . .
Co1 O4 Co2 99.9(13) . .
Co1 O4 Co3 96.0(10) . .
Co2 O4 Co3 102.5(13) . .
Co1 O5 Co4 98.4(11) . .
Co1 O5 Co3 96.7(11) . .
Co4 O5 Co3 103.9(11) . .
Co1 O6 Co2 101.2(16) . .
Co1 O6 Co4 97.7(11) . .
Co2 O6 Co4 105.7(12) . .
P1 O10 Co3 124.9(16) . .
P1 O10 Co2 124.3(14) . .
Co3 O10 Co2 92.0(9) . .
P1 O10 Co4 122.4(13) . .
Co3 O10 Co4 92.1(8) . .
Co2 O10 Co4 91.6(9) . .
W1 O11 Co2 146.3(17) . .
W2 O12 Co3 139.5(18) . .
W3 O13 Co3 138.6(12) . .
W4 O14 Co4 140.0(14) . .
W5 O15 Co4 149.6(19) . .
W6 O16 Co2 149.9(14) . .
P1 O17 W2 126.2(13) . .
P1 O17 W1 123.2(14) . .
W2 O17 W1 92.2(8) . .
P1 O17 W7 123.3(13) . .
W2 O17 W7 91.6(8) . .
W1 O17 W7 90.4(7) . .
P1 O18 W3 129.6(15) . .
P1 O18 W4 123.7(12) . .
W3 O18 W4 91.2(8) . .
P1 O19 W6 125.0(14) . .
P1 O19 W5 124.3(13) . .
W6 O19 W5 89.6(11) . .
P1 O19 W9 127.6(16) . .
W6 O19 W9 89.6(9) . .
W5 O19 W9 89.3(8) . .
W2 O21 W1 129.2(17) . .
W2 O22 Cs1 105.4(15) . 1_545
W2 O22 Cs2 102.0(13) . 1_645
Cs1 O22 Cs2 80.1(7) 1_545 1_645
W3 O23 W2 139.7(19) . .
W3 O23 Cs1 103.2(13) . 1_545
W2 O23 Cs1 98.4(9) . 1_545
W3 O24 Cs4 125.9(14) . 1_545
W3 O24 Cs3 109.7(17) . 2_645
Cs4 O24 Cs3 105.8(13) 1_545 2_645
W3 O24 Cs1 104.5(17) . 1_545
Cs4 O24 Cs1 106.3(12) 1_545 1_545
Cs3 O24 Cs1 102.3(9) 2_645 1_545
W3 O25 W4 124.7(13) . .
W4 O26 Cs2 133.9(19) . 1_545
W4 O26 Cs4 106.1(15) . 2_645
Cs2 O26 Cs4 93.3(10) 1_545 2_645
W4 O26 Cs3 105.1(18) . .
Cs2 O26 Cs3 114.2(9) 1_545 .
Cs4 O26 Cs3 95.5(9) 2_645 .
W5 O27 W4 149.0(15) . .
W5 O27 Cs3 101.8(9) . .
W4 O27 Cs3 100.9(9) . .
W5 O28 Cs3 104.9(14) . .
W5 O28 Cs4 97.8(11) . .
Cs3 O28 Cs4 78.3(7) . .
W5 O29 W6 121.7(15) . .
W6 O31 W1 146.0(13) . .
W7 O32 W1 123.4(15) . .
W7 O33 W2 130.8(17) . .
W7 O33 Cs2 118.5(14) . 1_645
W2 O33 Cs2 110.1(13) . 1_645
W8 O34 W3 127.8(13) . .
W8 O34 Cs3 122.1(12) . 2_645
W3 O34 Cs3 99.9(11) . 2_645
W8 O35 W4 131.9(17) . .
W8 O35 Cs4 118.8(13) . 2_645
W4 O35 Cs4 98.7(9) . 2_645
W9 O36 W5 125.0(16) . .
W9 O36 Cs4 116.0(11) . .
W5 O36 Cs4 118.0(14) . .
W9 O37 W6 125.5(15) . .
W7 O38 W9 151(2) . .
W8 O39 W7 151.9(12) . .
W8 O39 Cs1 100.6(10) . 2_745
W7 O39 Cs1 96.1(9) . 2_745
W8 O40 W9 150.1(18) . .
W8 O40 Cs2 102.2(10) . 2_645
W9 O40 Cs2 97.0(8) . 2_645
W7 O41 Cs3 136.1(19) . 1_655
W7 O41 Cs1 109.1(19) . 2_745
Cs3 O41 Cs1 109.7(8) 1_655 2_745
W7 O41 Cs2 94.7(10) . 1_645
Cs3 O41 Cs2 105.6(9) 1_655 1_645
Cs1 O41 Cs2 89.1(8) 2_745 1_645
W8 O42 Cs2 108.7(13) . 2_645
W8 O42 Cs1 103.3(19) . 2_745
Cs2 O42 Cs1 84.4(6) 2_645 2_745
W9 O43 Cs1 148.6(17) . .
W9 O43 Cs2 105.0(17) . 2_645
Cs1 O43 Cs2 102.2(9) . 2_645
W9 O43 Cs4 96.0(12) . .
Cs1 O43 Cs4 101.8(9) . .
Cs2 O43 Cs4 84.5(7) 2_645 .
O43 Cs1 O1W 148.0(9) . .
O43 Cs1 O7W 64.6(14) . .
O1W Cs1 O7W 124.2(14) . .
O43 Cs1 O2W 60.9(12) . .
O1W Cs1 O2W 146.2(12) . .
O7W Cs1 O2W 78.6(17) . .
O43 Cs1 O41 89.5(8) . 2_755
O1W Cs1 O41 64.1(9) . 2_755
O7W Cs1 O41 139.2(14) . 2_755
O2W Cs1 O41 117.3(14) . 2_755
O43 Cs1 O23 119.0(7) . 1_565
O1W Cs1 O23 53.8(8) . 1_565
O7W Cs1 O23 70.8(14) . 1_565
O2W Cs1 O23 143.4(14) . 1_565
O41 Cs1 O23 99.1(8) 2_755 1_565
O43 Cs1 O22 125.2(8) . 1_565
O1W Cs1 O22 77.5(9) . 1_565
O7W Cs1 O22 62.2(13) . 1_565
O2W Cs1 O22 96.2(14) . 1_565
O41 Cs1 O22 141.4(8) 2_755 1_565
O23 Cs1 O22 51.9(7) 1_565 1_565
O43 Cs1 O24 78.8(8) . 1_565
O1W Cs1 O24 75.3(9) . 1_565
O7W Cs1 O24 74.7(14) . 1_565
O2W Cs1 O24 138.3(12) . 1_565
O41 Cs1 O24 69.4(10) 2_755 1_565
O23 Cs1 O24 50.2(9) 1_565 1_565
O22 Cs1 O24 98.9(9) 1_565 1_565
O43 Cs1 O39 101.4(6) . 2_755
O1W Cs1 O39 77.1(7) . 2_755
O7W Cs1 O39 157.8(13) . 2_755
O2W Cs1 O39 79.5(12) . 2_755
O41 Cs1 O39 51.8(7) 2_755 2_755
O23 Cs1 O39 130.8(6) 1_565 2_755
O22 Cs1 O39 124.0(5) 1_565 2_755
O24 Cs1 O39 121.1(8) 1_565 2_755
O43 Cs1 O42 120.7(7) . 2_755
O1W Cs1 O42 83.5(9) . 2_755
O7W Cs1 O42 119.7(14) . 2_755
O2W Cs1 O42 62.8(12) . 2_755
O41 Cs1 O42 100.3(9) 2_755 2_755
O23 Cs1 O42 116.7(8) 1_565 2_755
O22 Cs1 O42 77.3(7) 1_565 2_755
O24 Cs1 O42 158.8(8) 1_565 2_755
O39 Cs1 O42 50.9(8) 2_755 2_755
O43 Cs1 W7 96.6(6) . 2_755
O1W Cs1 W7 66.8(7) . 2_755
O7W Cs1 W7 159.0(13) . 2_755
O2W Cs1 W7 101.2(13) . 2_755
O41 Cs1 W7 23.8(6) 2_755 2_755
O23 Cs1 W7 114.6(6) 1_565 2_755
O22 Cs1 W7 137.9(5) 1_565 2_755
O24 Cs1 W7 93.1(7) 1_565 2_755
O39 Cs1 W7 28.1(4) 2_755 2_755
O42 Cs1 W7 77.2(6) 2_755 2_755
O43 Cs1 W2 124.8(6) . 1_565
O1W Cs1 W2 66.1(7) . 1_565
O7W Cs1 W2 61.7(12) . 1_565
O2W Cs1 W2 117.4(13) . 1_565
O41 Cs1 W2 124.6(5) 2_755 1_565
O23 Cs1 W2 28.6(5) 1_565 1_565
O22 Cs1 W2 23.4(5) 1_565 1_565
O24 Cs1 W2 76.2(8) 1_565 1_565
O39 Cs1 W2 133.7(3) 2_755 1_565
O42 Cs1 W2 96.4(6) 2_755 1_565
W7 Cs1 W2 132.83(8) 2_755 1_565
O26 Cs2 O33 102.5(8) 1_565 1_465
O26 Cs2 O1W 141.5(9) 1_565 1_455
O33 Cs2 O1W 61.0(9) 1_465 1_455
O26 Cs2 O42 131.1(9) 1_565 2_655
O33 Cs2 O42 120.4(8) 1_465 2_655
O1W Cs2 O42 83.8(11) 1_455 2_655
O26 Cs2 O43 92.0(8) 1_565 2_655
O33 Cs2 O43 101.7(9) 1_465 2_655
O1W Cs2 O43 61.5(8) 1_455 2_655
O42 Cs2 O43 100.5(10) 2_655 2_655
O26 Cs2 O40 111.7(7) 1_565 2_655
O33 Cs2 O40 136.6(8) 1_465 2_655
O1W Cs2 O40 75.7(8) 1_455 2_655
O42 Cs2 O40 50.2(7) 2_655 2_655
O43 Cs2 O40 52.7(8) 2_655 2_655
O26 Cs2 O4W 63.2(10) 1_565 .
O33 Cs2 O4W 62.7(10) 1_465 .
O1W Cs2 O4W 122.3(10) 1_455 .
O42 Cs2 O4W 115.3(11) 2_655 .
O43 Cs2 O4W 144.1(10) 2_655 .
O40 Cs2 O4W 158.3(9) 2_655 .
O26 Cs2 O22 126.7(8) 1_565 1_465
O33 Cs2 O22 49.3(8) 1_465 1_465
O1W Cs2 O22 71.2(8) 1_455 1_465
O42 Cs2 O22 75.5(7) 2_655 1_465
O43 Cs2 O22 132.7(7) 2_655 1_465
O40 Cs2 O22 118.3(7) 2_655 1_465
O4W Cs2 O22 63.5(10) . 1_465
O26 Cs2 O41 66.9(8) 1_565 1_465
O33 Cs2 O41 45.3(7) 1_465 1_465
O1W Cs2 O41 79.0(10) 1_455 1_465
O42 Cs2 O41 162.0(10) 2_655 1_465
O43 Cs2 O41 75.9(9) 2_655 1_465
O40 Cs2 O41 128.6(7) 2_655 1_465
O4W Cs2 O41 70.6(10) . 1_465
O22 Cs2 O41 93.8(6) 1_465 1_465
O26 Cs2 W9 102.5(6) 1_565 2_655
O33 Cs2 W9 119.5(6) 1_465 2_655
O1W Cs2 W9 65.2(6) 1_455 2_655
O42 Cs2 W9 77.3(6) 2_655 2_655
O43 Cs2 W9 24.1(7) 2_655 2_655
O40 Cs2 W9 28.7(4) 2_655 2_655
O4W Cs2 W9 164.8(8) . 2_655
O22 Cs2 W9 130.4(6) 1_465 2_655
O41 Cs2 W9 100.0(6) 1_465 2_655
O26 Cs2 W8 125.5(6) 1_565 2_655
O33 Cs2 W8 132.0(6) 1_465 2_655
O1W Cs2 W8 78.4(7) 1_455 2_655
O42 Cs2 W8 23.9(6) 2_655 2_655
O43 Cs2 W8 77.5(7) 2_655 2_655
O40 Cs2 W8 26.3(4) 2_655 2_655
O4W Cs2 W8 137.7(8) . 2_655
O22 Cs2 W8 95.8(5) 1_465 2_655
O41 Cs2 W8 151.1(7) 1_465 2_655
W9 Cs2 W8 53.80(5) 2_655 2_655
O26 Cs2 W7 86.0(6) 1_565 1_465
O33 Cs2 W7 21.2(6) 1_465 1_465
O1W Cs2 W7 67.4(6) 1_455 1_465
O42 Cs2 W7 140.6(6) 2_655 1_465
O43 Cs2 W7 89.1(7) 2_655 1_465
O40 Cs2 W7 136.7(5) 2_655 1_465
O4W Cs2 W7 65.0(8) . 1_465
O22 Cs2 W7 70.2(5) 1_465 1_465
O41 Cs2 W7 24.1(4) 1_465 1_465
W9 Cs2 W7 111.23(8) 2_655 1_465
W8 Cs2 W7 145.56(8) 2_655 1_465
O41 Cs3 O24 74.9(9) 1_455 2_655
O41 Cs3 O34 94.0(7) 1_455 2_655
O24 Cs3 O34 51.1(9) 2_655 2_655
O41 Cs3 O27 117.8(6) 1_455 .
O24 Cs3 O27 109.1(8) 2_655 .
O34 Cs3 O27 138.3(6) 2_655 .
O41 Cs3 O28 131.3(8) 1_455 .
O24 Cs3 O28 150.5(8) 2_655 .
O34 Cs3 O28 126.1(6) 2_655 .
O27 Cs3 O28 50.5(6) . .
O41 Cs3 O5W 58.9(11) 1_455 .
O24 Cs3 O5W 124.5(12) 2_655 .
O34 Cs3 O5W 149.0(10) 2_655 .
O27 Cs3 O5W 72.3(9) . .
O28 Cs3 O5W 73.9(10) . .
O41 Cs3 O26 73.2(9) 1_455 .
O24 Cs3 O26 75.8(9) 2_655 .
O34 Cs3 O26 126.8(8) 2_655 .
O27 Cs3 O26 50.5(7) . .
O28 Cs3 O26 97.3(7) . .
O5W Cs3 O26 63.4(10) . .
O41 Cs3 O3W 78.8(13) 1_455 .
O24 Cs3 O3W 153.7(14) 2_655 .
O34 Cs3 O3W 132.9(13) 2_655 .
O27 Cs3 O3W 82.4(12) . .
O28 Cs3 O3W 54.2(13) . .
O5W Cs3 O3W 35.0(14) . .
O26 Cs3 O3W 95.9(13) . .
O41 Cs3 O2W 66.6(10) 1_455 1_455
O24 Cs3 O2W 103.3(14) 2_655 1_455
O34 Cs3 O2W 68.2(10) 2_655 1_455
O27 Cs3 O2W 147.3(12) . 1_455
O28 Cs3 O2W 100.7(13) . 1_455
O5W Cs3 O2W 86.0(11) . 1_455
O26 Cs3 O2W 138.3(9) . 1_455
O3W Cs3 O2W 66.3(16) . 1_455
O41 Cs3 W3 89.2(6) 1_455 2_655
O24 Cs3 W3 24.1(8) 2_655 2_655
O34 Cs3 W3 28.7(5) 2_655 2_655
O27 Cs3 W3 119.7(4) . 2_655
O28 Cs3 W3 139.3(5) . 2_655
O5W Cs3 W3 146.0(9) . 2_655
O26 Cs3 W3 98.3(6) . 2_655
O3W Cs3 W3 158.0(12) . 2_655
O2W Cs3 W3 92.0(11) 1_455 2_655
O41 Cs3 W5 130.0(6) 1_455 .
O24 Cs3 W5 131.9(7) 2_655 .
O34 Cs3 W5 136.1(5) 2_655 .
O27 Cs3 W5 26.6(3) . .
O28 Cs3 W5 24.0(5) . .
O5W Cs3 W5 72.5(9) . .
O26 Cs3 W5 75.3(6) . .
O3W Cs3 W5 66.8(12) . .
O2W Cs3 W5 123.8(12) 1_455 .
W3 Cs3 W5 133.34(8) 2_655 .
O41 Cs3 W4 94.3(5) 1_455 .
O24 Cs3 W4 90.1(7) 2_655 .
O34 Cs3 W4 136.1(5) 2_655 .
O27 Cs3 W4 27.5(3) . .
O28 Cs3 W4 76.2(5) . .
O5W Cs3 W4 66.4(8) . .
O26 Cs3 W4 23.1(6) . .
O3W Cs3 W4 90.9(12) . .
O2W Cs3 W4 152.1(7) 1_455 .
W3 Cs3 W4 108.52(8) 2_655 .
W5 Cs3 W4 53.08(5) . .
O36 Cs4 O24 116.4(10) . 1_565
O36 Cs4 O8W 65.2(13) . .
O24 Cs4 O8W 85.4(13) 1_565 .
O36 Cs4 O26 110.7(10) . 2_655
O24 Cs4 O26 76.3(10) 1_565 2_655
O8W Cs4 O26 156.9(12) . 2_655
O36 Cs4 O35 136.7(8) . 2_655
O24 Cs4 O35 97.1(10) 1_565 2_655
O8W Cs4 O35 149.0(12) . 2_655
O26 Cs4 O35 49.5(8) 2_655 2_655
O36 Cs4 O43 48.2(8) . .
O24 Cs4 O43 73.0(10) 1_565 .
O8W Cs4 O43 79.8(12) . .
O26 Cs4 O43 81.5(8) 2_655 .
O35 Cs4 O43 130.6(7) 2_655 .
O36 Cs4 O28 47.3(7) . .
O24 Cs4 O28 141.5(10) 1_565 .
O8W Cs4 O28 56.3(12) . .
O26 Cs4 O28 139.0(8) 2_655 .
O35 Cs4 O28 117.4(7) 2_655 .
O43 Cs4 O28 94.4(7) . .
O36 Cs4 W4 120.7(7) . 2_655
O24 Cs4 W4 90.2(8) 1_565 2_655
O8W Cs4 W4 174.0(11) . 2_655
O26 Cs4 W4 22.9(6) 2_655 2_655
O35 Cs4 W4 27.7(5) 2_655 2_655
O43 Cs4 W4 102.9(5) . 2_655
O28 Cs4 W4 128.2(5) . 2_655
O36 Cs4 W9 24.3(6) . .
O24 Cs4 W9 95.1(8) 1_565 .
O8W Cs4 W9 72.0(11) . .
O26 Cs4 W9 95.5(8) 2_655 .
O35 Cs4 W9 137.9(5) 2_655 .
O43 Cs4 W9 23.9(6) . .
O28 Cs4 W9 71.2(4) . .
W4 Cs4 W9 112.61(11) 2_655 .
O36 Cs4 W5 23.9(6) . .
O24 Cs4 W5 132.8(8) 1_565 .
O8W Cs4 W5 58.4(11) . .
O26 Cs4 W5 126.9(7) 2_655 .
O35 Cs4 W5 129.8(5) 2_655 .
O43 Cs4 W5 71.6(6) . .
O28 Cs4 W5 23.4(4) . .
W4 Cs4 W5 127.44(11) 2_655 .
W9 Cs4 W5 48.02(5) . .
O36 Cs4 W3 119.2(6) . 1_565
O24 Cs4 W3 19.1(7) 1_565 1_565
O8W Cs4 W3 71.9(11) . 1_565
O26 Cs4 W3 93.0(6) 2_655 1_565
O35 Cs4 W3 101.6(5) 2_655 1_565
O43 Cs4 W3 84.3(7) . 1_565
O28 Cs4 W3 127.4(5) . 1_565
W4 Cs4 W3 102.86(9) 2_655 1_565
W9 Cs4 W3 102.87(10) . 1_565
W5 Cs4 W3 127.40(11) . 1_565
O36 Cs4 Cs3 71.1(6) . .
O24 Cs4 Cs3 171.2(9) 1_565 .
O8W Cs4 Cs3 102.3(11) . .
O26 Cs4 Cs3 97.2(5) 2_655 .
O35 Cs4 Cs3 74.2(5) 2_655 .
O43 Cs4 Cs3 112.2(7) . .
O28 Cs4 Cs3 46.7(5) . .
W4 Cs4 Cs3 81.74(9) 2_655 .
W9 Cs4 Cs3 91.31(9) . .
W5 Cs4 Cs3 55.87(7) . .
W3 Cs4 Cs3 161.72(12) 1_565 .
Cs1 O1W Cs2 93.1(10) . 1_655
Cs1 O2W Cs3 138.2(15) . 1_655

loop_
_geom_bond_atom_site_label_1
_geom_bond_atom_site_label_2
_geom_bond_distance
_geom_bond_site_symmetry_2
P1 O10 1.51(2) .
P1 O18 1.54(3) .
P1 O19 1.55(3) .
P1 O17 1.61(2) .
W1 O20 1.75(2) .
W1 O11 1.82(3) .
W1 O31 1.92(3) .
W1 O21 1.95(3) .
W1 O32 2.11(3) .
W1 O17 2.42(2) .
W2 O22 1.69(3) .
W2 O12 1.74(2) .
W2 O21 1.84(3) .
W2 O23 1.99(3) .
W2 O33 2.06(3) .
W2 O17 2.33(3) .
W2 Cs1 4.103(3) 1_545
W2 Cs2 4.293(3) 1_645
W3 O24 1.76(4) .
W3 O13 1.78(2) .
W3 O25 1.89(3) .
W3 O23 1.92(3) .
W3 O34 1.98(3) .
W3 O18 2.36(2) .
W3 Cs3 4.055(4) 2_645
W3 Cs1 4.187(3) 1_545
W3 Cs4 4.350(4) 1_545
W4 O26 1.67(3) .
W4 O14 1.82(2) .
W4 O27 1.930(18) .
W4 O35 1.94(3) .
W4 O25 2.00(3) .
W4 O18 2.47(2) .
W4 Cs3 4.103(3) .
W4 Cs4 4.117(5) 2_645
W4 Cs2 4.421(3) 1_545
W5 O28 1.72(3) .
W5 O15 1.73(3) .
W5 O27 1.867(19) .
W5 O29 1.93(3) .
W5 O36 1.97(3) .
W5 O19 2.44(2) .
W5 Cs3 4.086(4) .
W5 Cs4 4.291(4) .
W6 O16 1.74(3) .
W6 O30 1.82(4) .
W6 O31 1.91(3) .
W6 O29 1.99(3) .
W6 O37 2.02(3) .
W6 O19 2.43(3) .
W7 O41 1.74(3) .
W7 O33 1.75(3) .
W7 O38 1.85(3) .
W7 O32 1.85(3) .
W7 O39 1.93(2) .
W7 O17 2.50(2) .
W7 Cs1 4.081(4) 2_745
W7 Cs2 4.249(3) 1_645
W7 Cs3 4.451(3) 1_655
W8 O42 1.78(3) .
W8 O35 1.87(2) .
W8 O40 1.89(2) .
W8 O39 1.90(2) .
W8 O34 1.90(3) .
W8 Cs2 4.158(3) 2_645
W8 Cs1 4.184(3) 2_745
W8 Cs3 4.518(4) 2_645
W9 O43 1.72(4) .
W9 O37 1.88(3) .
W9 O36 1.93(3) .
W9 O40 1.96(3) .
W9 O38 1.98(3) .
W9 O19 2.49(2) .
W9 Cs2 4.066(4) 2_645
W9 Cs4 4.219(5) .
Co1 O5 1.92(3) .
Co1 O5 1.92(3) 3_655
Co1 O4 1.93(3) .
Co1 O4 1.93(3) 3_655
Co1 O6 1.93(3) .
Co1 O6 1.93(3) 3_655
Co2 O11 1.95(3) .
Co2 O16 1.98(3) .
Co2 O6 2.03(3) .
Co2 O4 2.06(3) .
Co2 O7 2.11(3) .
Co2 O10 2.27(3) .
Co3 O13 2.08(3) .
Co3 O5 2.10(2) .
Co3 O12 2.10(3) .
Co3 O4 2.11(3) .
Co3 O8 2.11(4) .
Co3 O10 2.25(2) .
Co4 O15 1.98(3) .
Co4 O14 2.00(3) .
Co4 O5 2.06(3) .
Co4 O6 2.08(3) .
Co4 O9 2.15(3) .
Co4 O10 2.30(2) .
O22 Cs1 3.31(4) 1_545
O22 Cs2 3.61(3) 1_645
O23 Cs1 3.31(3) 1_545
O24 Cs4 3.08(4) 1_545
O24 Cs3 3.11(4) 2_645
O24 Cs1 3.39(4) 1_545
O26 Cs2 3.10(4) 1_545
O26 Cs4 3.33(3) 2_645
O26 Cs3 3.34(4) .
O27 Cs3 3.27(3) .
O28 Cs3 3.29(4) .
O28 Cs4 3.70(3) .
O33 Cs2 3.13(3) 1_645
O34 Cs3 3.21(3) 2_645
O35 Cs4 3.35(3) 2_645
O36 Cs4 3.00(3) .
O39 Cs1 3.40(3) 2_745
O40 Cs2 3.33(3) 2_645
O41 Cs3 3.03(4) 1_655
O41 Cs1 3.16(4) 2_745
O41 Cs2 3.74(3) 1_645
O42 Cs2 3.23(3) 2_645
O42 Cs1 3.40(4) 2_745
O43 Cs1 2.97(4) .
O43 Cs2 3.27(3) 2_645
O43 Cs4 3.68(3) .
Cs1 O1W 2.98(4) .
Cs1 O7W 3.00(6) .
Cs1 O2W 3.15(6) .
Cs1 O41 3.16(4) 2_755
Cs1 O23 3.31(3) 1_565
Cs1 O22 3.31(4) 1_565
Cs1 O24 3.39(4) 1_565
Cs1 O39 3.40(3) 2_755
Cs1 O42 3.40(4) 2_755
Cs1 W7 4.081(4) 2_755
Cs1 W2 4.103(3) 1_565
Cs2 O26 3.10(4) 1_565
Cs2 O33 3.13(3) 1_465
Cs2 O1W 3.15(4) 1_455
Cs2 O42 3.23(3) 2_655
Cs2 O43 3.27(3) 2_655
Cs2 O40 3.33(3) 2_655
Cs2 O4W 3.49(5) .
Cs2 O22 3.61(3) 1_465
Cs2 O41 3.74(3) 1_465
Cs2 W9 4.066(4) 2_655
Cs2 W8 4.158(3) 2_655
Cs2 W7 4.249(3) 1_465
Cs3 O41 3.03(4) 1_455
Cs3 O24 3.11(4) 2_655
Cs3 O34 3.21(3) 2_655
Cs3 O5W 3.27(5) .
Cs3 O3W 3.35(7) .
Cs3 O2W 3.50(8) 1_455
Cs3 W3 4.055(4) 2_655
Cs4 O24 3.08(4) 1_565
Cs4 O8W 3.14(6) .
Cs4 O26 3.33(3) 2_655
Cs4 O35 3.35(3) 2_655
Cs4 W4 4.117(5) 2_655
Cs4 W3 4.350(4) 1_565
O1W Cs2 3.15(4) 1_655
O2W Cs3 3.50(8) 1_655

loop_
_platon_squeeze_void_nr
_platon_squeeze_void_average_x
_platon_squeeze_void_average_y
_platon_squeeze_void_average_z
_platon_squeeze_void_volume
_platon_squeeze_void_count_electrons
_platon_squeeze_void_content
1 -0.012 0.012 0.000 369 291 ' '
2 -0.116 0.384 0.500 369 293 ' '
